data_4339571
loop_
_publ_author_name
'Purohit, Chandra Shekhar'
'Mishra, Ashutosh Kumar'
'Verma, Sandeep'

_publ_section_title
;
 Four-stranded coordination helices containing silver-adenine (purine)
 metallaquartets.
;
_journal_issue 21
_journal_name_full 'Inorganic chemistry'
_journal_page_first 8493
_journal_page_last 8495
_journal_paper_doi 10.1021/ic701465d
_journal_volume 46
_journal_year 2007
_chemical_formula_moiety 'C8 H7 Ag Cl N5 O4'
_chemical_formula_sum 'C8.5 H7 Ag Cl N5 O4'
_chemical_formula_weight 386.51
_chemical_name_common '6-chloro 9-allyl purine silver nitrate'
_space_group_IT_number 43
_symmetry_cell_setting orthorhombic
_symmetry_Int_Tables_number 43
_symmetry_space_group_name_Hall 'F 2 -2d'
_symmetry_space_group_name_H-M 'F d d 2'
_atom_sites_solution_hydrogens geom
_atom_sites_solution_primary direct
_atom_sites_solution_secondary difmap
_audit_creation_method SHELXL-97
_cell_angle_alpha 90.00
_cell_angle_beta 90.00
_cell_angle_gamma 90.00
_cell_formula_units_Z 16
_cell_length_a 24.7086(19)
_cell_length_b 26.937(2)
_cell_length_c 7.2010(5)
_cell_measurement_temperature 293(2)
_cell_measurement_theta_max 28.3
_cell_measurement_theta_min 2.3
_cell_volume 4792.8(6)
_computing_cell_refinement 'SMART 5.628 (Bruker, 2003)'
_computing_data_collection 'SMART 5.628 (Bruker, 2003)'
_computing_data_reduction 'SAINT+ 6.45  (Bruker, 2003)'
_computing_molecular_graphics 'diamond 3.1d'
_computing_structure_refinement 'SHELXL-97 (Sheldrick, 1997)'
_computing_structure_solution Sir92
_diffrn_ambient_temperature 100(2)
_diffrn_measured_fraction_theta_full 0.999
_diffrn_measured_fraction_theta_max 0.999
_diffrn_measurement_device_type 'CCD area Detector'
_diffrn_measurement_method 'CCD area Detector'
_diffrn_radiation_monochromator graphite
_diffrn_radiation_probe x-ray
_diffrn_radiation_type MoK\a
_diffrn_radiation_wavelength 0.71073
_diffrn_reflns_av_R_equivalents 0.0343
_diffrn_reflns_av_sigmaI/netI 0.0405
_diffrn_reflns_limit_h_max 32
_diffrn_reflns_limit_h_min -25
_diffrn_reflns_limit_k_max 35
_diffrn_reflns_limit_k_min -34
_diffrn_reflns_limit_l_max 9
_diffrn_reflns_limit_l_min -9
_diffrn_reflns_number 7731
_diffrn_reflns_theta_full 28.32
_diffrn_reflns_theta_max 28.32
_diffrn_reflns_theta_min 2.24
_diffrn_source 'fine-focus sealed tube'
_exptl_absorpt_coefficient_mu 1.926
_exptl_absorpt_correction_T_max 0.7855
_exptl_absorpt_correction_T_min 0.7284
_exptl_absorpt_correction_type psi-scan
_exptl_absorpt_process_details '(North et al., 1968)'
_exptl_crystal_colour colourless
_exptl_crystal_density_diffrn 2.143
_exptl_crystal_density_method 'not measured'
_exptl_crystal_description rectangular
_exptl_crystal_F_000 3024
_exptl_crystal_size_max 0.21
_exptl_crystal_size_mid 0.18
_exptl_crystal_size_min 0.12
_refine_diff_density_max 1.007
_refine_diff_density_min -1.066
_refine_diff_density_rms 0.192
_refine_ls_abs_structure_details 'Flack H D (1983), Acta Cryst. A39, 876-881'
_refine_ls_abs_structure_Flack 0.05(7)
_refine_ls_extinction_method none
_refine_ls_goodness_of_fit_ref 1.235
_refine_ls_hydrogen_treatment constr
_refine_ls_matrix_type full
_refine_ls_number_parameters 177
_refine_ls_number_reflns 2883
_refine_ls_number_restraints 1
_refine_ls_restrained_S_all 1.234
_refine_ls_R_factor_all 0.0523
_refine_ls_R_factor_gt 0.0361
_refine_ls_shift/su_max 0.000
_refine_ls_shift/su_mean 0.000
_refine_ls_structure_factor_coef Fsqd
_refine_ls_weighting_details 'calc w=1/[\s^2^(Fo^2^)+(0.0000P)^2^+229.1535P] where P=(Fo^2^+2Fc^2^)/3'
_refine_ls_weighting_scheme calc
_refine_ls_wR_factor_gt 0.0742
_refine_ls_wR_factor_ref 0.1201
_reflns_number_gt 2656
_reflns_number_total 2883
_reflns_threshold_expression >2sigma(I)
_cod_data_source_file ic701465d-file001.cif
_cod_data_source_block SV_3
_cod_original_formula_sum 'C8.50 H7 Ag Cl N5 O4'
_cod_database_code 4339571

loop_
_symmetry_equiv_pos_as_xyz
'x, y, z'
'-x, -y, z'
'-x+1/4, y+1/4, z+1/4'
'x+1/4, -y+1/4, z+1/4'
'x, y+1/2, z+1/2'
'-x, -y+1/2, z+1/2'
'-x+1/4, y+3/4, z+3/4'
'x+1/4, -y+3/4, z+3/4'
'x+1/2, y, z+1/2'
'-x+1/2, -y, z+1/2'
'-x+3/4, y+1/4, z+3/4'
'x+3/4, -y+1/4, z+3/4'
'x+1/2, y+1/2, z'
'-x+1/2, -y+1/2, z'
'-x+3/4, y+3/4, z+1/4'
'x+3/4, -y+3/4, z+1/4'

loop_
_atom_site_label
_atom_site_type_symbol
_atom_site_fract_x
_atom_site_fract_y
_atom_site_fract_z
_atom_site_U_iso_or_equiv
_atom_site_adp_type
_atom_site_occupancy
_atom_site_symmetry_multiplicity
_atom_site_calc_flag
_atom_site_refinement_flags
Ag1 Ag 0.05469(2) 0.17326(2) 0.70467(10) 0.01969(14) Uani 1 1 d .
Cl1 Cl 0.18214(8) 0.14674(7) 0.8801(3) 0.0222(4) Uani 1 1 d .
O1 O 0.2269(2) 0.1524(2) 0.4167(8) 0.0268(14) Uani 1 1 d .
O2 O 0.2937(3) 0.1368(3) 0.2361(13) 0.055(2) Uani 1 1 d .
O3 O 0.2279(4) 0.0861(3) 0.2503(11) 0.050(2) Uani 1 1 d .
N1 N 0.2225(3) 0.0612(3) 0.7764(10) 0.0195(14) Uani 1 1 d .
N3 N 0.1851(3) 0.0044(3) 0.5508(10) 0.0188(14) Uani 1 1 d .
N5 N 0.2494(3) 0.1258(3) 0.2997(11) 0.0293(17) Uani 1 1 d .
N7 N 0.0953(3) 0.1081(2) 0.5724(9) 0.0169(13) Uani 1 1 d .
N9 N 0.1033(3) 0.0372(2) 0.4067(9) 0.0178(14) Uani 1 1 d .
C2 C 0.2220(3) 0.0188(3) 0.6777(12) 0.0182(16) Uani 1 1 d .
H2 H 0.2503 -0.0032 0.6998 0.022 Uiso 1 1 calc R
C4 C 0.1458(3) 0.0380(3) 0.5282(12) 0.0186(16) Uani 1 1 d .
C5 C 0.1406(3) 0.0824(3) 0.6295(11) 0.0167(15) Uani 1 1 d .
C6 C 0.1810(3) 0.0931(3) 0.7544(12) 0.0170(16) Uani 1 1 d .
C8 C 0.0749(3) 0.0806(3) 0.4413(16) 0.0209(16) Uani 1 1 d .
H8 H 0.0439 0.0894 0.3760 0.025 Uiso 1 1 calc R
C10 C 0.0900(3) 0.0013(3) 0.2619(12) 0.0241(18) Uani 1 1 d .
H10A H 0.0554 0.0101 0.2075 0.029 Uiso 1 1 calc R
H10B H 0.0862 -0.0313 0.3179 0.029 Uiso 1 1 calc R
C11 C 0.1315(4) -0.0015(3) 0.1112(12) 0.0229(18) Uani 1 1 d .
H11 H 0.1505 0.0272 0.0806 0.027 Uiso 1 1 calc R
C12 C 0.1423(4) -0.0424(4) 0.0200(12) 0.0261(19) Uani 1 1 d .
H12A H 0.1237 -0.0715 0.0482 0.031 Uiso 1 1 calc R
H12B H 0.1684 -0.0424 -0.0728 0.031 Uiso 1 1 calc R
04 O 0.0296(7) 0.0198(7) 0.737(3) 0.158(7) Uani 1 1 d .
C13 C 0.0000 0.0000 0.844(3) 0.071(7) Uani 1 2 d S

loop_
_atom_site_aniso_label
_atom_site_aniso_U_11
_atom_site_aniso_U_22
_atom_site_aniso_U_33
_atom_site_aniso_U_23
_atom_site_aniso_U_13
_atom_site_aniso_U_12
Ag1 0.0199(2) 0.0152(2) 0.0240(3) -0.0021(2) -0.0021(3) 0.0035(2)
Cl1 0.0226(9) 0.0165(8) 0.0276(10) -0.0059(8) -0.0070(8) 0.0019(7)
O1 0.024(3) 0.031(3) 0.025(4) -0.017(3) 0.000(2) 0.004(2)
O2 0.027(4) 0.081(6) 0.057(6) -0.009(5) 0.022(4) 0.006(4)
O3 0.090(6) 0.020(3) 0.039(5) -0.015(3) -0.012(4) -0.004(4)
N1 0.013(3) 0.023(3) 0.022(3) 0.003(3) 0.003(3) 0.003(3)
N3 0.016(3) 0.019(3) 0.022(4) 0.001(3) 0.005(3) 0.002(3)
N5 0.029(4) 0.032(4) 0.027(4) -0.002(3) -0.004(3) 0.009(3)
N7 0.021(3) 0.015(3) 0.014(3) -0.004(2) -0.005(3) 0.006(3)
N9 0.015(3) 0.021(3) 0.017(4) -0.008(3) 0.002(2) -0.002(3)
C2 0.011(3) 0.019(3) 0.024(5) 0.003(3) -0.002(3) 0.004(3)
C4 0.012(3) 0.022(4) 0.022(4) 0.007(3) 0.002(3) 0.005(3)
C5 0.015(4) 0.021(4) 0.014(3) 0.004(3) 0.002(3) 0.005(3)
C6 0.013(3) 0.014(3) 0.024(4) 0.001(3) 0.005(3) 0.004(3)
C8 0.019(3) 0.019(3) 0.024(4) 0.002(3) -0.013(4) 0.004(3)
C10 0.020(4) 0.028(4) 0.024(4) -0.006(3) -0.010(3) 0.000(3)
C11 0.032(5) 0.019(4) 0.017(4) 0.010(3) 0.002(3) 0.002(3)
C12 0.028(5) 0.035(5) 0.015(4) -0.001(3) -0.003(3) -0.002(4)
04 0.147(16) 0.159(17) 0.167(19) 0.010(15) 0.053(15) 0.031(12)
C13 0.058(13) 0.11(2) 0.042(12) 0.000 0.000 0.042(14)

loop_
_atom_type_symbol
_atom_type_description
_atom_type_scat_dispersion_real
_atom_type_scat_dispersion_imag
_atom_type_scat_source
C C 0.0033 0.0016 'International Tables Vol C Tables 4.2.6.8 and 6.1.1.4'
H H 0.0000 0.0000 'International Tables Vol C Tables 4.2.6.8 and 6.1.1.4'
N N 0.0061 0.0033 'International Tables Vol C Tables 4.2.6.8 and 6.1.1.4'
O O 0.0106 0.0060 'International Tables Vol C Tables 4.2.6.8 and 6.1.1.4'
Cl Cl 0.1484 0.1585 'International Tables Vol C Tables 4.2.6.8 and 6.1.1.4'
Ag Ag -0.8971 1.1015 'International Tables Vol C Tables 4.2.6.8 and 6.1.1.4'

loop_
_geom_angle_atom_site_label_1
_geom_angle_atom_site_label_2
_geom_angle_atom_site_label_3
_geom_angle
_geom_angle_site_symmetry_1
_geom_angle_site_symmetry_3
N7 Ag1 N3 145.4(3) . 3
N7 Ag1 N1 106.5(2) . 12_454
N3 Ag1 N1 95.0(2) 3 12_454
C2 N1 C6 118.1(7) . .
C2 N1 Ag1 115.6(5) . 4
C6 N1 Ag1 126.0(6) . 4
C4 N3 C2 112.2(7) . .
C4 N3 Ag1 133.1(6) . 7_544
C2 N3 Ag1 113.8(5) . 7_544
O2 N5 O1 121.1(9) . .
O2 N5 O3 119.0(9) . .
O1 N5 O3 119.9(9) . .
C8 N7 C5 104.1(6) . .
C8 N7 Ag1 125.7(5) . .
C5 N7 Ag1 129.2(5) . .
C4 N9 C8 105.1(7) . .
C4 N9 C10 129.8(7) . .
C8 N9 C10 125.1(7) . .
N1 C2 N3 127.6(7) . .
N1 C2 H2 116.2 . .
N3 C2 H2 116.2 . .
N3 C4 N9 128.7(8) . .
N3 C4 C5 125.3(8) . .
N9 C4 C5 105.9(6) . .
C6 C5 N7 132.9(7) . .
C6 C5 C4 116.8(7) . .
N7 C5 C4 110.3(7) . .
N1 C6 C5 119.9(7) . .
N1 C6 Cl1 117.6(6) . .
C5 C6 Cl1 122.4(6) . .
N7 C8 N9 114.6(7) . .
N7 C8 H8 122.7 . .
N9 C8 H8 122.7 . .
N9 C10 C11 113.4(7) . .
N9 C10 H10A 108.9 . .
C11 C10 H10A 108.9 . .
N9 C10 H10B 108.9 . .
C11 C10 H10B 108.9 . .
H10A C10 H10B 107.7 . .
C12 C11 C10 123.0(8) . .
C12 C11 H11 118.5 . .
C10 C11 H11 118.5 . .
C11 C12 H12A 120.0 . .
C11 C12 H12B 120.0 . .
H12A C12 H12B 120.0 . .
C13 04 04 40.4(14) . 2
04 C13 04 99(3) . 2

loop_
_geom_bond_atom_site_label_1
_geom_bond_atom_site_label_2
_geom_bond_distance
_geom_bond_site_symmetry_2
Ag1 N7 2.234(7) .
Ag1 N3 2.306(7) 3
Ag1 N1 2.438(7) 12_454
Cl1 C6 1.706(8) .
O1 N5 1.240(10) .
O2 N5 1.221(11) .
O3 N5 1.246(11) .
N1 C2 1.346(11) .
N1 C6 1.347(10) .
N1 Ag1 2.438(7) 4
N3 C4 1.338(10) .
N3 C2 1.347(11) .
N3 Ag1 2.306(7) 7_544
N7 C8 1.302(12) .
N7 C5 1.378(10) .
N9 C4 1.367(10) .
N9 C8 1.385(10) .
N9 C10 1.460(10) .
C2 H2 0.9300 .
C4 C5 1.409(11) .
C5 C6 1.373(11) .
C8 H8 0.9300 .
C10 C11 1.495(12) .
C10 H10A 0.9700 .
C10 H10B 0.9700 .
C11 C12 1.311(12) .
C11 H11 0.9300 .
C12 H12A 0.9300 .
C12 H12B 0.9300 .
04 C13 1.19(2) .
04 04 1.81(4) 2
C13 04 1.19(2) 2
